data_2219113
loop_
_publ_author_name
'Onuegbu, Jonathan'
'Butcher, Ray J.'
'Hosten, Charles'
'Udeochu, Uche Charles'
'Bakare, Oladapo'

_publ_section_title
;
 5,6-Dioxo-1,10-phenanthrolin-1-ium trifluoromethanesulfonate
;
_journal_coeditor_code NG2417
_journal_issue 8
_journal_name_full 'Acta Crystallographica Section E'
_journal_page_first o1543
_journal_paper_doi 10.1107/S1600536808016632
_journal_volume 64
_journal_year 2008
_chemical_formula_iupac 'C12 H7 N2 O2 + , C F3 O3 S -'
_chemical_formula_moiety 'C12 H7 N2 O2 + , C F3 O3 S -'
_chemical_formula_sum 'C13 H7 F3 N2 O5 S'
_chemical_formula_weight 360.27
_chemical_name_systematic
;
5,6-Dioxo-1,10-phenanthrolin-1-ium trifluoromethanesulfonate
;
_space_group_IT_number 4
_symmetry_cell_setting monoclinic
_symmetry_space_group_name_Hall 'P 2yb'
_symmetry_space_group_name_H-M 'P 1 21 1'
_atom_sites_solution_hydrogens geom
_atom_sites_solution_primary direct
_atom_sites_solution_secondary difmap
_audit_creation_method SHELXL97
_cell_angle_alpha 90.00
_cell_angle_beta 94.393(2)
_cell_angle_gamma 90.00
_cell_formula_units_Z 4
_cell_length_a 6.4896(2)
_cell_length_b 16.3963(5)
_cell_length_c 13.2430(3)
_cell_measurement_reflns_used 5857
_cell_measurement_temperature 200(2)
_cell_measurement_theta_max 32.4702
_cell_measurement_theta_min 4.7329
_cell_volume 1404.99(7)
_computing_cell_refinement
;
CrysAlis RED (Oxford Diffraction, 2007)
;
_computing_data_collection
;
CrysAlis CCD (Oxford Diffraction, 2007)
;
_computing_data_reduction
;
CrysAlis RED (Oxford Diffraction, 2007)
;
_computing_molecular_graphics 'SHELXTL (Sheldrick, 2008)'
_computing_publication_material 'SHELXTL (Sheldrick, 2008)'
_computing_structure_refinement 'SHELXL97 (Sheldrick, 2008)'
_computing_structure_solution 'SHELXS97 (Sheldrick, 2008)'
_diffrn_ambient_temperature 200(2)
_diffrn_detector_area_resol_mean 10.5081
_diffrn_measured_fraction_theta_full 0.991
_diffrn_measured_fraction_theta_max 0.918
_diffrn_measurement_device_type 'Oxford Diffraction Gemini'
_diffrn_measurement_method '\f and \w'
_diffrn_radiation_monochromator graphite
_diffrn_radiation_source 'fine-focus sealed tube'
_diffrn_radiation_type MoK\a
_diffrn_radiation_wavelength 0.71073
_diffrn_reflns_av_R_equivalents 0.0231
_diffrn_reflns_av_sigmaI/netI 0.0650
_diffrn_reflns_limit_h_max 7
_diffrn_reflns_limit_h_min -9
_diffrn_reflns_limit_k_max 21
_diffrn_reflns_limit_k_min -24
_diffrn_reflns_limit_l_max 19
_diffrn_reflns_limit_l_min -19
_diffrn_reflns_number 13319
_diffrn_reflns_theta_full 25.00
_diffrn_reflns_theta_max 32.54
_diffrn_reflns_theta_min 4.74
_diffrn_standards_decay_% <2%
_diffrn_standards_interval_count 50
_diffrn_standards_number 2
_exptl_absorpt_coefficient_mu 0.297
_exptl_absorpt_correction_T_max 1.00000
_exptl_absorpt_correction_T_min 0.89718
_exptl_absorpt_correction_type multi-scan
_exptl_absorpt_process_details
;
[Empirical absorption correction using spherical harmonics,
implemented in SCALE3 ABSPACK scaling algorithm (Oxford Diffraction,
2007)]
;
_exptl_crystal_colour yellow-orange
_exptl_crystal_density_diffrn 1.703
_exptl_crystal_density_method 'not measured'
_exptl_crystal_description needle
_exptl_crystal_F_000 728
_exptl_crystal_size_max 0.51
_exptl_crystal_size_mid 0.22
_exptl_crystal_size_min 0.18
_refine_diff_density_max 0.241
_refine_diff_density_min -0.376
_refine_ls_abs_structure_details 'Flack (1983), with 2713 Friedel pairs'
_refine_ls_abs_structure_Flack 0.40(5)
_refine_ls_extinction_method none
_refine_ls_goodness_of_fit_ref 0.936
_refine_ls_hydrogen_treatment constr
_refine_ls_matrix_type full
_refine_ls_number_parameters 434
_refine_ls_number_reflns 7960
_refine_ls_number_restraints 1
_refine_ls_restrained_S_all 0.936
_refine_ls_R_factor_all 0.0576
_refine_ls_R_factor_gt 0.0342
_refine_ls_shift/su_max 0.001
_refine_ls_shift/su_mean 0.001
_refine_ls_structure_factor_coef Fsqd
_refine_ls_weighting_details 'calc w = 1/[\s^2^(Fo^2^)+(0.0394P)^2^] where P=(Fo^2^+2Fc^2^)/3'
_refine_ls_weighting_scheme calc
_refine_ls_wR_factor_gt 0.0701
_refine_ls_wR_factor_ref 0.0765
_reflns_number_gt 5208
_reflns_number_total 7960
_reflns_threshold_expression I>2\s(I)
_cod_data_source_file ng2417.cif
_cod_data_source_block I
_cod_database_code 2219113
_cod_database_fobs_code 2219113

loop_
_symmetry_equiv_pos_as_xyz
'x, y, z'
'-x, y+1/2, -z'

loop_
_atom_site_type_symbol
_atom_site_label
_atom_site_fract_x
_atom_site_fract_y
_atom_site_fract_z
_atom_site_U_iso_or_equiv
_atom_site_adp_type
_atom_site_calc_flag
_atom_site_refinement_flags
_atom_site_occupancy
S S1 0.64118(7) 0.25922(3) 0.84492(4) 0.02642(11) Uani d . 1
S S2 0.86022(7) 0.38484(3) 0.23321(3) 0.02618(11) Uani d . 1
F F11 0.7237(3) 0.10424(9) 0.86156(13) 0.0732(5) Uani d . 1
F F12 0.9730(2) 0.17770(11) 0.81474(14) 0.0735(5) Uani d . 1
F F13 0.7153(2) 0.14825(10) 0.70995(11) 0.0604(4) Uani d . 1
F F21 0.7945(2) 0.49049(10) 0.37563(11) 0.0648(4) Uani d . 1
F F22 0.7727(3) 0.54033(10) 0.22511(15) 0.0759(5) Uani d . 1
F F23 0.5298(2) 0.46511(10) 0.27365(13) 0.0636(4) Uani d . 1
O O11 0.7135(2) 0.26580(11) 0.94979(10) 0.0419(4) Uani d . 1
O O12 0.7202(2) 0.32177(10) 0.78073(11) 0.0340(3) Uani d . 1
O O13 0.4246(2) 0.24330(10) 0.82584(11) 0.0376(4) Uani d . 1
O O21 1.0772(2) 0.40075(10) 0.25085(11) 0.0390(4) Uani d . 1
O O22 0.7848(2) 0.32033(9) 0.29570(11) 0.0346(4) Uani d . 1
O O23 0.7822(2) 0.38146(11) 0.12885(10) 0.0422(4) Uani d . 1
O O1A -0.2484(2) 0.12049(10) 0.20079(13) 0.0400(4) Uani d . 1
O O2A -0.2548(2) 0.12362(10) 0.40583(13) 0.0457(4) Uani d . 1
O O1B 1.7556(2) 0.51876(9) 0.87690(12) 0.0386(4) Uani d . 1
O O2B 1.7531(2) 0.52437(10) 0.67146(12) 0.0431(4) Uani d . 1
N N1A 0.4031(2) 0.24850(11) 0.22669(12) 0.0254(4) Uani d . 1
H H1AB 0.5045 0.2692 0.2666 0.030 Uiso calc R 1
N N2A 0.4147(3) 0.24527(12) 0.42945(13) 0.0319(4) Uani d . 1
N N1B 1.1004(2) 0.39478(11) 0.85110(12) 0.0258(4) Uani d . 1
H H1BB 1.0012 0.3723 0.8115 0.031 Uiso calc R 1
N N2B 1.0923(3) 0.39406(12) 0.64828(13) 0.0327(4) Uani d . 1
C C1 0.7697(4) 0.16729(15) 0.80584(17) 0.0387(6) Uani d . 1
C C2 0.7337(4) 0.47486(15) 0.27958(18) 0.0402(6) Uani d . 1
C C1A 0.4191(3) 0.25021(14) 0.12634(15) 0.0314(5) Uani d . 1
H H1AA 0.5384 0.2729 0.0999 0.038 Uiso calc R 1
C C2A 0.2629(3) 0.21907(14) 0.06179(17) 0.0322(5) Uani d . 1
H H2AA 0.2737 0.2197 -0.0093 0.039 Uiso calc R 1
C C3A 0.0900(3) 0.18683(13) 0.10145(17) 0.0301(5) Uani d . 1
H H3AA -0.0202 0.1658 0.0577 0.036 Uiso calc R 1
C C4A 0.0781(3) 0.18525(12) 0.20630(15) 0.0241(4) Uani d . 1
C C5A -0.1030(3) 0.14900(13) 0.25125(17) 0.0289(5) Uani d . 1
C C6A -0.1038(3) 0.14924(13) 0.36802(17) 0.0315(5) Uani d . 1
C C7A 0.0806(3) 0.18109(13) 0.42748(16) 0.0288(5) Uani d . 1
C C8A 0.0996(4) 0.17678(15) 0.53295(16) 0.0389(5) Uani d . 1
H H8AA -0.0078 0.1535 0.5684 0.047 Uiso calc R 1
C C9A 0.2741(4) 0.20637(15) 0.58490(18) 0.0444(6) Uani d . 1
H H9AA 0.2901 0.2038 0.6567 0.053 Uiso calc R 1
C C10A 0.4267(4) 0.23999(16) 0.53074(17) 0.0432(6) Uani d . 1
H H10B 0.5472 0.2606 0.5674 0.052 Uiso calc R 1
C C11A 0.2440(3) 0.21495(12) 0.37991(15) 0.0246(4) Uani d . 1
C C12A 0.2397(3) 0.21671(12) 0.26908(15) 0.0216(4) Uani d . 1
C C1B 1.0812(3) 0.39649(13) 0.95094(14) 0.0286(4) Uani d . 1
H H1BA 0.9613 0.3742 0.9774 0.034 Uiso calc R 1
C C2B 1.2347(3) 0.43041(13) 1.01586(15) 0.0318(5) Uani d . 1
H H2BA 1.2203 0.4329 1.0866 0.038 Uiso calc R 1
C C3B 1.4085(3) 0.46050(13) 0.97591(15) 0.0305(5) Uani d . 1
H H3BA 1.5180 0.4824 1.0194 0.037 Uiso calc R 1
C C4B 1.4242(3) 0.45896(12) 0.87118(15) 0.0245(4) Uani d . 1
C C5B 1.6077(3) 0.49192(13) 0.82586(16) 0.0284(5) Uani d . 1
C C6B 1.6070(3) 0.49306(13) 0.70872(16) 0.0303(5) Uani d . 1
C C7B 1.4283(3) 0.45768(13) 0.65019(15) 0.0289(5) Uani d . 1
C C8B 1.4144(4) 0.45842(15) 0.54424(17) 0.0393(6) Uani d . 1
H H8BA 1.5239 0.4797 0.5085 0.047 Uiso calc R 1
C C9B 1.2398(4) 0.42780(16) 0.49305(17) 0.0463(7) Uani d . 1
H H9BA 1.2255 0.4283 0.4211 0.056 Uiso calc R 1
C C10B 1.0845(4) 0.39614(16) 0.54748(17) 0.0400(6) Uani d . 1
H H10A 0.9652 0.3746 0.5108 0.048 Uiso calc R 1
C C11B 1.2622(3) 0.42491(13) 0.69772(16) 0.0271(5) Uani d . 1
C C12B 1.2647(3) 0.42594(12) 0.80881(15) 0.0240(4) Uani d . 1

loop_
_atom_site_aniso_label
_atom_site_aniso_U_11
_atom_site_aniso_U_22
_atom_site_aniso_U_33
_atom_site_aniso_U_12
_atom_site_aniso_U_13
_atom_site_aniso_U_23
S1 0.0252(2) 0.0305(3) 0.0237(2) -0.0019(2) 0.00264(19) -0.0019(2)
S2 0.0248(2) 0.0314(3) 0.0226(2) -0.0042(2) 0.00331(18) -0.0024(2)
F11 0.1143(14) 0.0318(9) 0.0735(11) 0.0060(8) 0.0075(10) 0.0159(8)
F12 0.0368(8) 0.0750(12) 0.1081(14) 0.0217(7) 0.0024(9) -0.0140(11)
F13 0.0798(11) 0.0579(11) 0.0435(8) 0.0118(8) 0.0049(8) -0.0213(8)
F21 0.0776(10) 0.0674(11) 0.0500(9) 0.0049(8) 0.0100(8) -0.0305(8)
F22 0.0961(13) 0.0334(9) 0.1013(14) 0.0024(8) 0.0285(10) 0.0186(9)
F23 0.0363(8) 0.0633(11) 0.0922(12) 0.0136(7) 0.0116(8) 0.0001(9)
O11 0.0484(9) 0.0540(10) 0.0229(7) -0.0107(8) -0.0002(6) -0.0049(8)
O12 0.0317(8) 0.0321(8) 0.0381(9) -0.0046(6) 0.0024(6) 0.0069(7)
O13 0.0217(7) 0.0516(11) 0.0399(8) -0.0076(6) 0.0049(6) -0.0031(7)
O21 0.0282(8) 0.0530(11) 0.0364(8) -0.0054(7) 0.0052(6) -0.0039(8)
O22 0.0327(8) 0.0309(8) 0.0404(9) -0.0049(6) 0.0029(7) 0.0057(7)
O23 0.0457(9) 0.0574(11) 0.0230(7) -0.0121(8) 0.0003(6) -0.0062(8)
O1A 0.0307(9) 0.0350(9) 0.0533(10) -0.0088(7) -0.0043(8) -0.0005(8)
O2A 0.0434(9) 0.0411(10) 0.0555(10) -0.0126(7) 0.0222(8) -0.0002(8)
O1B 0.0320(8) 0.0346(9) 0.0485(9) -0.0093(7) -0.0009(7) 0.0006(8)
O2B 0.0392(9) 0.0411(10) 0.0517(10) -0.0075(7) 0.0203(8) 0.0029(8)
N1A 0.0210(8) 0.0285(10) 0.0262(9) -0.0027(7) -0.0010(7) -0.0005(8)
N2A 0.0312(9) 0.0345(11) 0.0293(9) 0.0017(8) -0.0032(7) -0.0019(8)
N1B 0.0229(8) 0.0292(10) 0.0253(8) -0.0002(7) 0.0029(7) 0.0010(8)
N2B 0.0330(9) 0.0372(11) 0.0271(9) 0.0027(8) -0.0025(7) -0.0025(9)
C1 0.0394(13) 0.0381(15) 0.0387(13) 0.0038(10) 0.0031(10) -0.0039(11)
C2 0.0443(14) 0.0356(14) 0.0419(14) 0.0010(10) 0.0107(11) 0.0003(11)
C1A 0.0306(11) 0.0344(13) 0.0300(11) -0.0026(9) 0.0079(9) 0.0066(11)
C2A 0.0375(13) 0.0355(13) 0.0238(11) 0.0049(9) 0.0041(9) 0.0040(10)
C3A 0.0310(11) 0.0265(12) 0.0319(12) 0.0017(8) -0.0045(10) 0.0019(9)
C4A 0.0271(11) 0.0184(10) 0.0266(10) 0.0017(8) 0.0019(9) 0.0005(8)
C5A 0.0258(11) 0.0200(11) 0.0417(13) 0.0024(8) 0.0073(9) 0.0004(10)
C6A 0.0356(12) 0.0199(11) 0.0403(12) 0.0027(9) 0.0101(9) -0.0012(9)
C7A 0.0334(11) 0.0234(11) 0.0302(11) 0.0021(8) 0.0058(9) -0.0007(9)
C8A 0.0489(14) 0.0395(13) 0.0301(12) 0.0058(11) 0.0155(10) 0.0058(10)
C9A 0.0619(17) 0.0460(16) 0.0253(11) 0.0075(12) 0.0035(11) 0.0035(11)
C10A 0.0506(14) 0.0438(16) 0.0331(12) 0.0044(11) -0.0100(11) -0.0022(11)
C11A 0.0258(10) 0.0240(11) 0.0240(10) 0.0009(8) 0.0027(8) -0.0020(9)
C12A 0.0198(10) 0.0210(11) 0.0247(10) 0.0019(7) 0.0063(8) 0.0006(9)
C1B 0.0270(10) 0.0299(12) 0.0297(10) 0.0019(8) 0.0070(8) 0.0036(10)
C2B 0.0400(12) 0.0339(12) 0.0215(10) -0.0014(9) 0.0024(9) 0.0033(9)
C3B 0.0341(11) 0.0292(12) 0.0271(11) -0.0014(8) -0.0056(9) -0.0014(9)
C4B 0.0253(10) 0.0209(10) 0.0272(11) 0.0042(8) 0.0009(9) 0.0025(9)
C5B 0.0277(11) 0.0211(11) 0.0361(11) 0.0032(8) 0.0011(9) 0.0037(9)
C6B 0.0322(12) 0.0242(12) 0.0357(12) 0.0060(9) 0.0106(9) 0.0037(10)
C7B 0.0350(12) 0.0272(11) 0.0253(10) 0.0061(8) 0.0078(9) 0.0045(9)
C8B 0.0535(15) 0.0378(13) 0.0282(12) 0.0080(11) 0.0137(11) 0.0028(11)
C9B 0.0656(18) 0.0520(16) 0.0208(11) 0.0117(13) 0.0006(12) -0.0013(11)
C10B 0.0466(13) 0.0407(15) 0.0312(12) 0.0047(11) -0.0072(10) -0.0047(11)
C11B 0.0315(11) 0.0258(11) 0.0243(10) 0.0066(9) 0.0033(9) 0.0019(9)
C12B 0.0241(10) 0.0209(11) 0.0270(10) 0.0053(8) 0.0008(8) 0.0033(9)

loop_
_atom_type_symbol
_atom_type_description
_atom_type_scat_dispersion_real
_atom_type_scat_dispersion_imag
_atom_type_scat_source
C C 0.0033 0.0016 'International Tables Vol C Tables 4.2.6.8 and 6.1.1.4'
H H 0.0000 0.0000 'International Tables Vol C Tables 4.2.6.8 and 6.1.1.4'
N N 0.0061 0.0033 'International Tables Vol C Tables 4.2.6.8 and 6.1.1.4'
O O 0.0106 0.0060 'International Tables Vol C Tables 4.2.6.8 and 6.1.1.4'
F F 0.0171 0.0103 'International Tables Vol C Tables 4.2.6.8 and 6.1.1.4'
S S 0.1246 0.1234 'International Tables Vol C Tables 4.2.6.8 and 6.1.1.4'

loop_
_geom_angle_atom_site_label_1
_geom_angle_atom_site_label_2
_geom_angle_atom_site_label_3
_geom_angle
O13 S1 O11 115.34(9)
O13 S1 O12 114.30(9)
O11 S1 O12 114.19(9)
O13 S1 C1 105.30(10)
O11 S1 C1 102.40(10)
O12 S1 C1 103.23(10)
O21 S2 O23 115.69(9)
O21 S2 O22 114.19(9)
O23 S2 O22 114.28(9)
O21 S2 C2 105.11(11)
O23 S2 C2 102.77(11)
O22 S2 C2 102.61(10)
C1A N1A C12A 123.07(17)
C1A N1A H1AB 118.5
C12A N1A H1AB 118.5
C11A N2A C10A 116.7(2)
C1B N1B C12B 122.78(17)
C1B N1B H1BB 118.6
C12B N1B H1BB 118.6
C10B N2B C11B 116.6(2)
F11 C1 F12 108.5(2)
F11 C1 F13 107.22(19)
F12 C1 F13 107.7(2)
F11 C1 S1 111.27(16)
F12 C1 S1 110.05(16)
F13 C1 S1 111.92(16)
F21 C2 F22 108.0(2)
F21 C2 F23 107.5(2)
F22 C2 F23 107.18(19)
F21 C2 S2 111.81(17)
F22 C2 S2 111.26(16)
F23 C2 S2 110.84(16)
N1A C1A C2A 119.98(19)
N1A C1A H1AA 120.0
C2A C1A H1AA 120.0
C1A C2A C3A 119.2(2)
C1A C2A H2AA 120.4
C3A C2A H2AA 120.4
C2A C3A C4A 119.6(2)
C2A C3A H3AA 120.2
C4A C3A H3AA 120.2
C12A C4A C3A 119.47(18)
C12A C4A C5A 119.66(18)
C3A C4A C5A 120.85(19)
O1A C5A C4A 122.9(2)
O1A C5A C6A 119.47(19)
C4A C5A C6A 117.65(18)
O2A C6A C7A 123.4(2)
O2A C6A C5A 118.55(19)
C7A C6A C5A 118.00(18)
C11A C7A C8A 117.5(2)
C11A C7A C6A 120.98(19)
C8A C7A C6A 121.5(2)
C9A C8A C7A 119.5(2)
C9A C8A H8AA 120.3
C7A C8A H8AA 120.3
C8A C9A C10A 118.6(2)
C8A C9A H9AA 120.7
C10A C9A H9AA 120.7
N2A C10A C9A 123.8(2)
N2A C10A H10B 118.1
C9A C10A H10B 118.1
N2A C11A C7A 123.88(19)
N2A C11A C12A 115.77(18)
C7A C11A C12A 120.33(17)
N1A C12A C4A 118.63(17)
N1A C12A C11A 118.10(16)
C4A C12A C11A 123.25(17)
N1B C1B C2B 120.40(18)
N1B C1B H1BA 119.8
C2B C1B H1BA 119.8
C3B C2B C1B 118.62(19)
C3B C2B H2BA 120.7
C1B C2B H2BA 120.7
C2B C3B C4B 119.98(19)
C2B C3B H3BA 120.0
C4B C3B H3BA 120.0
C12B C4B C3B 119.40(19)
C12B C4B C5B 119.35(18)
C3B C4B C5B 121.25(18)
O1B C5B C4B 122.31(19)
O1B C5B C6B 119.62(18)
C4B C5B C6B 118.06(17)
O2B C6B C7B 124.3(2)
O2B C6B C5B 117.92(19)
C7B C6B C5B 117.79(18)
C11B C7B C8B 117.6(2)
C11B C7B C6B 121.40(19)
C8B C7B C6B 121.0(2)
C9B C8B C7B 118.7(2)
C9B C8B H8BA 120.7
C7B C8B H8BA 120.7
C8B C9B C10B 119.2(2)
C8B C9B H9BA 120.4
C10B C9B H9BA 120.4
N2B C10B C9B 123.9(2)
N2B C10B H10A 118.0
C9B C10B H10A 118.0
N2B C11B C7B 124.1(2)
N2B C11B C12B 116.08(19)
C7B C11B C12B 119.79(18)
N1B C12B C4B 118.77(18)
N1B C12B C11B 117.69(17)
C4B C12B C11B 123.52(18)

loop_
_geom_bond_atom_site_label_1
_geom_bond_atom_site_label_2
_geom_bond_distance
S1 O13 1.4330(14)
S1 O11 1.4355(15)
S1 O12 1.4507(16)
S1 C1 1.817(2)
S2 O21 1.4337(14)
S2 O23 1.4362(14)
S2 O22 1.4509(16)
S2 C2 1.819(2)
F11 C1 1.318(3)
F12 C1 1.327(3)
F13 C1 1.329(3)
F21 C2 1.328(3)
F22 C2 1.328(3)
F23 C2 1.329(3)
O1A C5A 1.208(2)
O2A C6A 1.209(2)
O1B C5B 1.214(2)
O2B C6B 1.216(2)
N1A C1A 1.341(3)
N1A C12A 1.343(2)
N1A H1AB 0.8800
N2A C11A 1.339(2)
N2A C10A 1.340(3)
N1B C1B 1.338(2)
N1B C12B 1.343(3)
N1B H1BB 0.8800
N2B C10B 1.332(3)
N2B C11B 1.338(3)
C1A C2A 1.373(3)
C1A H1AA 0.9500
C2A C3A 1.380(3)
C2A H2AA 0.9500
C3A C4A 1.397(3)
C3A H3AA 0.9500
C4A C12A 1.387(3)
C4A C5A 1.482(3)
C5A C6A 1.547(3)
C6A C7A 1.477(3)
C7A C11A 1.390(3)
C7A C8A 1.394(3)
C8A C9A 1.369(3)
C8A H8AA 0.9500
C9A C10A 1.381(4)
C9A H9AA 0.9500
C10A H10B 0.9500
C11A C12A 1.466(3)
C1B C2B 1.382(3)
C1B H1BA 0.9500
C2B C3B 1.374(3)
C2B H2BA 0.9500
C3B C4B 1.399(3)
C3B H3BA 0.9500
C4B C12B 1.384(3)
C4B C5B 1.476(3)
C5B C6B 1.551(3)
C6B C7B 1.464(3)
C7B C11B 1.396(3)
C7B C8B 1.399(3)
C8B C9B 1.371(3)
C8B H8BA 0.9500
C9B C10B 1.384(3)
C9B H9BA 0.9500
C10B H10A 0.9500
C11B C12B 1.470(3)

loop_
_geom_hbond_atom_site_label_D
_geom_hbond_atom_site_label_H
_geom_hbond_atom_site_label_A
_geom_hbond_site_symmetry_A
_geom_hbond_distance_DH
_geom_hbond_distance_HA
_geom_hbond_distance_DA
_geom_hbond_angle_DHA
_geom_hbond_publ_flag
N1A H1AB O22 . 0.88 2.01 2.830(2) 154 yes
N1B H1BB O12 . 0.88 2.02 2.835(2) 154 yes
C1A H1AA O11 1_554 0.95 2.37 3.141(3) 138 no
C1A H1AA O23 . 0.95 2.39 3.190(3) 141 no
C1B H1BA O11 . 0.95 2.41 3.206(3) 142 no
C1B H1BA O23 1_556 0.95 2.40 3.175(2) 139 no
C2A H2AA O13 1_554 0.95 2.49 3.395(3) 159 no
C9A H9AA O13 . 0.95 2.43 3.320(3) 156 no
C2B H2BA O21 1_556 0.95 2.49 3.384(3) 158 no
C9B H9BA O21 . 0.95 2.43 3.328(3) 159 no

loop_
_geom_torsion_atom_site_label_1
_geom_torsion_atom_site_label_2
_geom_torsion_atom_site_label_3
_geom_torsion_atom_site_label_4
_geom_torsion
O13 S1 C1 F11 -63.50(18)
O11 S1 C1 F11 57.46(18)
O12 S1 C1 F11 176.32(16)
O13 S1 C1 F12 176.18(16)
O11 S1 C1 F12 -62.86(19)
O12 S1 C1 F12 56.00(19)
O13 S1 C1 F13 56.44(19)
O11 S1 C1 F13 177.40(16)
O12 S1 C1 F13 -63.74(19)
O21 S2 C2 F21 -55.78(19)
O23 S2 C2 F21 -177.22(16)
O22 S2 C2 F21 63.91(19)
O21 S2 C2 F22 65.10(18)
O23 S2 C2 F22 -56.34(18)
O22 S2 C2 F22 -175.21(16)
O21 S2 C2 F23 -175.74(16)
O23 S2 C2 F23 62.82(18)
O22 S2 C2 F23 -56.05(18)
C12A N1A C1A C2A 0.5(3)
N1A C1A C2A C3A 0.5(3)
C1A C2A C3A C4A -1.0(3)
C2A C3A C4A C12A 0.5(3)
C2A C3A C4A C5A -178.3(2)
C12A C4A C5A O1A -179.9(2)
C3A C4A C5A O1A -1.0(3)
C12A C4A C5A C6A 0.9(3)
C3A C4A C5A C6A 179.67(18)
O1A C5A C6A O2A -2.9(3)
C4A C5A C6A O2A 176.4(2)
O1A C5A C6A C7A 177.2(2)
C4A C5A C6A C7A -3.5(3)
O2A C6A C7A C11A -175.5(2)
C5A C6A C7A C11A 4.3(3)
O2A C6A C7A C8A 5.9(3)
C5A C6A C7A C8A -174.27(19)
C11A C7A C8A C9A 0.7(3)
C6A C7A C8A C9A 179.4(2)
C7A C8A C9A C10A 0.2(4)
C11A N2A C10A C9A -0.7(4)
C8A C9A C10A N2A -0.2(4)
C10A N2A C11A C7A 1.7(3)
C10A N2A C11A C12A -176.33(18)
C8A C7A C11A N2A -1.8(3)
C6A C7A C11A N2A 179.60(19)
C8A C7A C11A C12A 176.19(18)
C6A C7A C11A C12A -2.4(3)
C1A N1A C12A C4A -1.0(3)
C1A N1A C12A C11A 177.25(18)
C3A C4A C12A N1A 0.5(3)
C5A C4A C12A N1A 179.33(19)
C3A C4A C12A C11A -177.69(18)
C5A C4A C12A C11A 1.1(3)
N2A C11A C12A N1A -0.5(3)
C7A C11A C12A N1A -178.6(2)
N2A C11A C12A C4A 177.71(19)
C7A C11A C12A C4A -0.4(3)
C12B N1B C1B C2B -0.7(3)
N1B C1B C2B C3B -1.4(3)
C1B C2B C3B C4B 2.2(3)
C2B C3B C4B C12B -0.9(3)
C2B C3B C4B C5B 179.1(2)
C12B C4B C5B O1B -177.13(19)
C3B C4B C5B O1B 2.9(3)
C12B C4B C5B C6B 3.9(3)
C3B C4B C5B C6B -176.08(17)
O1B C5B C6B O2B -3.0(3)
C4B C5B C6B O2B 176.0(2)
O1B C5B C6B C7B 178.08(19)
C4B C5B C6B C7B -2.9(3)
O2B C6B C7B C11B -177.9(2)
C5B C6B C7B C11B 0.9(3)
O2B C6B C7B C8B -0.5(3)
C5B C6B C7B C8B 178.34(19)
C11B C7B C8B C9B 0.5(3)
C6B C7B C8B C9B -177.1(2)
C7B C8B C9B C10B -0.9(4)
C11B N2B C10B C9B 0.0(4)
C8B C9B C10B N2B 0.7(4)
C10B N2B C11B C7B -0.6(3)
C10B N2B C11B C12B 177.13(18)
C8B C7B C11B N2B 0.3(3)
C6B C7B C11B N2B 177.9(2)
C8B C7B C11B C12B -177.29(18)
C6B C7B C11B C12B 0.3(3)
C1B N1B C12B C4B 2.1(3)
C1B N1B C12B C11B -176.33(18)
C3B C4B C12B N1B -1.3(3)
C5B C4B C12B N1B 178.77(18)
C3B C4B C12B C11B 177.07(17)
C5B C4B C12B C11B -2.9(3)
N2B C11B C12B N1B 1.3(3)
C7B C11B C12B N1B 179.1(2)
N2B C11B C12B C4B -177.06(19)
C7B C11B C12B C4B 0.7(3)

loop_
_cod_related_entry_id
_cod_related_entry_database
_cod_related_entry_code
1 ChemSpider 30655579
